data_9010956
loop_
_publ_author_name
'Gournis, D.'
'Lappas, A.'
'Karakassides, M. A.'
'Tobbens, D.'
'Moukarika, A.'

_publ_section_title
;
 A neutron diffraction study of alkali cation migration in montmorillonites
 Sample: Li-mont
;
_journal_name_full 'Physics and Chemistry of Minerals'
_journal_page_first 49
_journal_page_last 58
_journal_paper_doi 10.1007/s00269-007-0197-z
_journal_volume 35
_journal_year 2008
_chemical_formula_sum 'Al0.86 Fe0.1 H Li0.08 Mg0.14 O10 Si3.9'
_chemical_name_mineral Montmorillonite
_space_group_IT_number 12
_symmetry_space_group_name_Hall '-C 2y'
_symmetry_space_group_name_H-M 'C 1 2/m 1'
_cell_angle_alpha 90
_cell_angle_beta 99.69
_cell_angle_gamma 90
_cell_formula_units_Z 2
_cell_length_a 5.175
_cell_length_b 8.896
_cell_length_c 12.45
_cell_volume 564.981
_database_code_amcsd 0009126
_exptl_crystal_density_diffrn 1.783
_cod_original_formula_sum 'Si3.9 Al.86 Li.08 Fe.1 Mg.14 O10 H'
_cod_database_code 9010956

loop_
_space_group_symop_operation_xyz
x,y,z
1/2+x,1/2+y,z
x,-y,z
1/2+x,1/2-y,z
-x,y,-z
1/2-x,1/2+y,-z
-x,-y,-z
1/2-x,1/2-y,-z

loop_
_atom_site_label
_atom_site_fract_x
_atom_site_fract_y
_atom_site_fract_z
_atom_site_occupancy
_atom_site_type_symbol
_atom_site_attached_hydrogens
Si1 0.14800 0.16300 0.30900 0.97500 Si 0
Al1 0.14800 0.16300 0.30900 0.02500 Al 0
Li 0.00000 0.50000 0.00000 0.08000 Li 0
Al2 0.00000 0.38400 0.50000 0.38000 Al 0
Fe2 0.00000 0.38400 0.50000 0.05000 Fe 0
Mg2 0.00000 0.38400 0.50000 0.07000 Mg 0
O1 0.21800 0.00000 0.26100 0.50000 O 0
O2 0.40600 0.22600 0.26200 1.00000 O 0
O3 0.20100 0.21500 0.43700 1.00000 O 0
O-H 0.62700 0.00000 0.38700 0.50000 O 1

loop_
_cod_changelog_entry_id
_cod_changelog_entry_author
_cod_changelog_entry_date
_cod_changelog_entry_text
1
;cod-tools version 3.8.0
Id: cif_guess_AMCSD_atom_types 9574 2023-05-10 09:00:05Z saulius
;
2023-05-10T18:52:46+03:00
;Derived atom types and hydrogen counts
from atom names that follow the AMCSD naming convention
(Wat == water, O-H == hydroxyl).
;

loop_
_cod_related_entry_id
_cod_related_entry_database
_cod_related_entry_code
1 AMCSD 0009126
